data_4113948
loop_
_publ_author_name
'Zaira Dominguez'
'Tinh-A. V. Khuong'
'Hung Dang'
'Carlos N. Sanrame'
'Jose E. Nu\~nez'
'Miguel A. Garcia-Garibay'

_publ_section_title
;
 Molecular Compasses and Gyroscopes with Polar Rotors: Synthesis and
 Characterization of Crystalline Forms
;
_journal_name_full 'Journal of the American Chemical Society'
_journal_page_first 8827
_journal_page_last 8837
_journal_paper_doi 10.1021/ja035274b
_journal_volume 125
_journal_year 2003
_chemical_formula_sum 'C49 H33 N'
_chemical_formula_weight 635.76
_chemical_name_systematic
; 
 ? 
;
_space_group_IT_number 14
_symmetry_cell_setting monoclinic
_symmetry_space_group_name_Hall '-P 2ybc'
_symmetry_space_group_name_H-M 'P 1 21/c 1'
_atom_sites_solution_hydrogens geom
_atom_sites_solution_primary direct
_atom_sites_solution_secondary difmap
_audit_creation_method SHELXL-97
_cell_angle_alpha 90.00
_cell_angle_beta 94.226(4)
_cell_angle_gamma 90.00
_cell_formula_units_Z 4
_cell_length_a 15.812(3)
_cell_length_b 20.338(4)
_cell_length_c 10.741(2)
_cell_measurement_reflns_used 7030
_cell_measurement_temperature 100(2)
_cell_measurement_theta_max 23.2685
_cell_measurement_theta_min 2.217
_cell_volume 3444.7(11)
_computing_cell_refinement 'Bruker SMART'
_computing_data_collection 'Bruker SMART'
_computing_data_reduction 'Bruker SHELXTL'
_computing_molecular_graphics 'Bruker SHELXTL'
_computing_publication_material 'Bruker SHELXTL'
_computing_structure_refinement 'SHELXL-97 (Sheldrick, 1997)'
_computing_structure_solution 'SHELXS-97 (Sheldrick, 1990)'
_diffrn_ambient_temperature 100(2)
_diffrn_measured_fraction_theta_full 0.998
_diffrn_measured_fraction_theta_max 0.998
_diffrn_measurement_device_type 'CCD area detector'
_diffrn_measurement_method 'phi and omega scans'
_diffrn_radiation_monochromator graphite
_diffrn_radiation_source 'fine-focus sealed tube'
_diffrn_radiation_type MoK\a
_diffrn_radiation_wavelength 0.71073
_diffrn_reflns_av_R_equivalents 0.0214
_diffrn_reflns_av_sigmaI/netI 0.0223
_diffrn_reflns_limit_h_max 17
_diffrn_reflns_limit_h_min -15
_diffrn_reflns_limit_k_max 20
_diffrn_reflns_limit_k_min -22
_diffrn_reflns_limit_l_max 11
_diffrn_reflns_limit_l_min -11
_diffrn_reflns_number 15524
_diffrn_reflns_theta_full 23.30
_diffrn_reflns_theta_max 23.30
_diffrn_reflns_theta_min 1.29
_exptl_absorpt_coefficient_mu 0.070
_exptl_absorpt_correction_T_max 1.0000
_exptl_absorpt_correction_T_min 0.8165
_exptl_absorpt_correction_type empirical
_exptl_absorpt_process_details Sadabs(Bruker)
_exptl_crystal_colour colorless
_exptl_crystal_density_diffrn 1.226
_exptl_crystal_description prism
_exptl_crystal_F_000 1336
_exptl_crystal_size_max 0.4
_exptl_crystal_size_mid 0.3
_exptl_crystal_size_min 0.2
_refine_diff_density_max 0.789
_refine_diff_density_min -0.326
_refine_diff_density_rms 0.047
_refine_ls_extinction_method none
_refine_ls_goodness_of_fit_ref 1.045
_refine_ls_hydrogen_treatment mixed
_refine_ls_matrix_type full
_refine_ls_number_parameters 451
_refine_ls_number_reflns 4962
_refine_ls_number_restraints 0
_refine_ls_restrained_S_all 1.045
_refine_ls_R_factor_all 0.0638
_refine_ls_R_factor_gt 0.0557
_refine_ls_shift/su_max 0.000
_refine_ls_shift/su_mean 0.000
_refine_ls_structure_factor_coef Fsqd
_refine_ls_weighting_details 'calc w=1/[\s^2^(Fo^2^)+(0.0683P)^2^+3.3372P] where P=(Fo^2^+2Fc^2^)/3'
_refine_ls_weighting_scheme calc
_refine_ls_wR_factor_gt 0.1472
_refine_ls_wR_factor_ref 0.1521
_reflns_number_gt 4197
_reflns_number_total 4962
_reflns_threshold_expression >2sigma(I)
_cod_data_source_file ja035274bsi20030321_024925.cif
_cod_data_source_block gg2001
_cod_original_cell_volume 3444.6(12)
_cod_database_code 4113948

loop_
_symmetry_equiv_pos_as_xyz
'x, y, z'
'-x, y+1/2, -z+1/2'
'-x, -y, -z'
'x, -y-1/2, z-1/2'

loop_
_atom_site_label
_atom_site_type_symbol
_atom_site_fract_x
_atom_site_fract_y
_atom_site_fract_z
_atom_site_U_iso_or_equiv
_atom_site_adp_type
_atom_site_occupancy
_atom_site_symmetry_multiplicity
_atom_site_calc_flag
_atom_site_refinement_flags
N1 N 0.22311(19) 0.24594(16) 0.7789(3) 0.0763(10) Uani 1 1 d .
C1 C 0.25918(17) 0.16042(13) 0.6172(3) 0.0406(7) Uani 1 1 d .
C2 C 0.31867(17) 0.17666(13) 0.5319(3) 0.0399(7) Uani 1 1 d .
C3 C 0.34221(19) 0.12873(13) 0.4498(3) 0.0429(7) Uani 1 1 d .
H3 H 0.3833 0.1388 0.3925 0.051 Uiso 1 1 calc R
C4 C 0.35483(18) 0.24146(13) 0.5336(3) 0.0420(7) Uani 1 1 d .
C5 C 0.38477(18) 0.29521(13) 0.5364(3) 0.0388(7) Uani 1 1 d .
C6 C 0.42119(16) 0.36258(11) 0.5378(2) 0.0319(6) Uani 1 1 d .
C7 C 0.48031(16) 0.36895(11) 0.4311(2) 0.0309(6) Uani 1 1 d .
C8 C 0.45670(18) 0.34340(13) 0.3131(3) 0.0405(7) Uani 1 1 d .
H8 H 0.4059 0.3186 0.3006 0.049 Uiso 1 1 calc R
C9 C 0.50624(19) 0.35373(14) 0.2141(3) 0.0421(7) Uani 1 1 d .
H9 H 0.4880 0.3375 0.1336 0.050 Uiso 1 1 calc R
C10 C 0.58138(18) 0.38722(13) 0.2309(3) 0.0386(7) Uani 1 1 d .
H10 H 0.6153 0.3941 0.1627 0.046 Uiso 1 1 calc R
C11 C 0.60725(17) 0.41082(12) 0.3477(2) 0.0344(6) Uani 1 1 d .
H11 H 0.6600 0.4331 0.3606 0.041 Uiso 1 1 calc R
C12 C 0.55688(16) 0.40220(11) 0.4460(2) 0.0308(6) Uani 1 1 d .
H12 H 0.5751 0.4194 0.5257 0.037 Uiso 1 1 calc R
C13 C 0.47275(15) 0.37405(12) 0.6640(2) 0.0290(6) Uani 1 1 d .
C14 C 0.51972(17) 0.32334(13) 0.7212(2) 0.0355(6) Uani 1 1 d .
H14 H 0.5147 0.2801 0.6879 0.043 Uiso 1 1 calc R
C15 C 0.57391(17) 0.33492(14) 0.8267(2) 0.0408(7) Uani 1 1 d .
H15 H 0.6051 0.2996 0.8654 0.049 Uiso 1 1 calc R
C16 C 0.58261(17) 0.39715(14) 0.8751(2) 0.0400(7) Uani 1 1 d .
H16 H 0.6212 0.4053 0.9454 0.048 Uiso 1 1 calc R
C17 C 0.53492(17) 0.44782(14) 0.8211(2) 0.0380(7) Uani 1 1 d .
H17 H 0.5394 0.4908 0.8557 0.046 Uiso 1 1 calc R
C18 C 0.48017(16) 0.43609(12) 0.7157(2) 0.0338(6) Uani 1 1 d .
H18 H 0.4475 0.4712 0.6790 0.041 Uiso 1 1 calc R
C19 C 0.34560(16) 0.41125(12) 0.5213(2) 0.0316(6) Uani 1 1 d .
C20 C 0.28386(17) 0.41022(13) 0.6064(3) 0.0400(7) Uani 1 1 d .
H20 H 0.2878 0.3789 0.6723 0.048 Uiso 1 1 calc R
C21 C 0.21668(17) 0.45378(14) 0.5974(3) 0.0456(7) Uani 1 1 d .
H21 H 0.1756 0.4530 0.6577 0.055 Uiso 1 1 calc R
C22 C 0.20941(17) 0.49865(14) 0.4998(3) 0.0448(7) Uani 1 1 d .
H22 H 0.1634 0.5287 0.4929 0.054 Uiso 1 1 calc R
C23 C 0.26887(18) 0.49928(13) 0.4138(3) 0.0398(7) Uani 1 1 d .
H23 H 0.2633 0.5293 0.3459 0.048 Uiso 1 1 calc R
C24 C 0.33735(17) 0.45635(12) 0.4247(2) 0.0343(6) Uani 1 1 d .
H24 H 0.3789 0.4580 0.3653 0.041 Uiso 1 1 calc R
C25 C 0.30705(19) 0.06646(14) 0.4495(3) 0.0432(7) Uani 1 1 d .
H25 H 0.3244 0.0343 0.3925 0.052 Uiso 1 1 calc R
C26 C 0.24679(18) 0.05065(13) 0.5316(3) 0.0401(7) Uani 1 1 d .
C27 C 0.22279(17) 0.09704(13) 0.6172(3) 0.0408(7) Uani 1 1 d .
H27 H 0.1824 0.0862 0.6751 0.049 Uiso 1 1 calc R
C28 C 0.20569(17) -0.01255(13) 0.5271(3) 0.0400(7) Uani 1 1 d .
C29 C 0.16703(16) -0.06317(13) 0.5172(3) 0.0350(6) Uani 1 1 d .
C30 C 0.11413(15) -0.12293(11) 0.4969(2) 0.0278(6) Uani 1 1 d .
C31 C 0.05808(16) -0.13024(11) 0.6076(2) 0.0290(6) Uani 1 1 d .
C32 C 0.09583(18) -0.13036(12) 0.7288(2) 0.0368(6) Uani 1 1 d .
H32 H 0.1553 -0.1237 0.7425 0.044 Uiso 1 1 calc R
C33 C 0.0477(2) -0.14001(13) 0.8291(3) 0.0442(7) Uani 1 1 d .
H33 H 0.0743 -0.1405 0.9113 0.053 Uiso 1 1 calc R
C34 C -0.0386(2) -0.14890(14) 0.8113(3) 0.0458(7) Uani 1 1 d .
H34 H -0.0715 -0.1560 0.8805 0.055 Uiso 1 1 calc R
C35 C -0.07665(19) -0.14741(14) 0.6917(3) 0.0437(7) Uani 1 1 d .
H35 H -0.1364 -0.1525 0.6786 0.052 Uiso 1 1 calc R
C36 C -0.02859(16) -0.13849(13) 0.5913(2) 0.0349(6) Uani 1 1 d .
H36 H -0.0556 -0.1380 0.5093 0.042 Uiso 1 1 calc R
C37 C 0.05916(15) -0.11490(12) 0.3729(2) 0.0275(6) Uani 1 1 d .
C38 C 0.03461(17) -0.05337(12) 0.3282(2) 0.0355(6) Uani 1 1 d .
H38 H 0.0535 -0.0150 0.3725 0.043 Uiso 1 1 calc R
C39 C -0.01728(19) -0.04749(14) 0.2192(3) 0.0451(7) Uani 1 1 d .
H39 H -0.0336 -0.0051 0.1888 0.054 Uiso 1 1 calc R
C40 C -0.0454(2) -0.10278(15) 0.1545(3) 0.0481(8) Uani 1 1 d .
H40 H -0.0810 -0.0985 0.0798 0.058 Uiso 1 1 calc R
C41 C -0.02192(18) -0.16407(14) 0.1983(3) 0.0425(7) Uani 1 1 d .
H41 H -0.0415 -0.2022 0.1541 0.051 Uiso 1 1 calc R
C42 C 0.03022(16) -0.17015(12) 0.3068(2) 0.0332(6) Uani 1 1 d .
H42 H 0.0464 -0.2127 0.3365 0.040 Uiso 1 1 calc R
C43 C 0.17353(14) -0.18253(11) 0.4858(2) 0.0276(6) Uani 1 1 d .
C44 C 0.23188(16) -0.18071(13) 0.3949(3) 0.0353(6) Uani 1 1 d .
H44 H 0.2364 -0.1421 0.3460 0.042 Uiso 1 1 calc R
C45 C 0.28312(16) -0.23375(13) 0.3746(3) 0.0383(7) Uani 1 1 d .
H45 H 0.3221 -0.2317 0.3115 0.046 Uiso 1 1 calc R
C46 C 0.27809(17) -0.28973(13) 0.4454(3) 0.0372(6) Uani 1 1 d .
H46 H 0.3133 -0.3264 0.4314 0.045 Uiso 1 1 calc R
C47 C 0.22128(17) -0.29210(12) 0.5370(3) 0.0368(6) Uani 1 1 d .
H47 H 0.2180 -0.3305 0.5868 0.044 Uiso 1 1 calc R
C48 C 0.16891(16) -0.23897(12) 0.5572(2) 0.0314(6) Uani 1 1 d .
H48 H 0.1298 -0.2413 0.6201 0.038 Uiso 1 1 calc R
C49 C 0.23762(19) 0.20666(16) 0.7045(3) 0.0518(8) Uani 1 1 d .

loop_
_atom_site_aniso_label
_atom_site_aniso_U_11
_atom_site_aniso_U_22
_atom_site_aniso_U_33
_atom_site_aniso_U_23
_atom_site_aniso_U_13
_atom_site_aniso_U_12
N1 0.0568(18) 0.066(2) 0.106(3) -0.041(2) 0.0007(17) 0.0031(15)
C1 0.0398(16) 0.0253(14) 0.0535(18) -0.0045(13) -0.0177(14) 0.0001(12)
C2 0.0421(16) 0.0281(15) 0.0473(17) 0.0117(13) -0.0119(13) -0.0070(12)
C3 0.0564(18) 0.0279(15) 0.0430(16) 0.0019(13) -0.0047(14) -0.0118(13)
C4 0.0467(17) 0.0254(16) 0.0511(18) 0.0045(12) -0.0150(14) -0.0074(13)
C5 0.0439(16) 0.0259(15) 0.0445(16) 0.0032(12) -0.0118(13) -0.0028(12)
C6 0.0372(14) 0.0168(12) 0.0398(15) 0.0020(11) -0.0094(12) -0.0050(10)
C7 0.0404(15) 0.0184(12) 0.0323(14) -0.0002(10) -0.0089(11) 0.0026(11)
C8 0.0454(16) 0.0273(14) 0.0463(17) -0.0065(12) -0.0128(14) -0.0018(12)
C9 0.0557(18) 0.0370(16) 0.0322(15) -0.0111(12) -0.0058(14) 0.0068(14)
C10 0.0437(16) 0.0342(15) 0.0375(16) -0.0039(12) -0.0004(13) 0.0090(13)
C11 0.0398(15) 0.0286(14) 0.0340(15) 0.0001(11) -0.0036(12) 0.0037(11)
C12 0.0407(15) 0.0199(13) 0.0301(14) 0.0001(10) -0.0084(12) 0.0023(11)
C13 0.0305(13) 0.0254(13) 0.0306(14) 0.0056(11) -0.0014(11) -0.0041(10)
C14 0.0433(16) 0.0270(14) 0.0361(15) 0.0042(11) 0.0016(12) 0.0036(12)
C15 0.0433(16) 0.0466(18) 0.0316(15) 0.0105(13) -0.0030(12) 0.0121(13)
C16 0.0405(16) 0.0531(19) 0.0255(14) 0.0014(13) -0.0031(12) 0.0011(13)
C17 0.0449(16) 0.0374(16) 0.0306(15) -0.0021(12) -0.0042(12) -0.0047(13)
C18 0.0403(15) 0.0251(14) 0.0348(15) 0.0055(11) -0.0053(12) -0.0015(11)
C19 0.0332(14) 0.0218(13) 0.0378(15) 0.0002(11) -0.0106(12) -0.0093(11)
C20 0.0377(16) 0.0307(15) 0.0503(17) 0.0080(13) -0.0061(13) -0.0073(12)
C21 0.0322(15) 0.0396(17) 0.064(2) 0.0019(15) -0.0026(14) -0.0099(13)
C22 0.0326(15) 0.0336(16) 0.065(2) -0.0034(14) -0.0173(15) -0.0002(12)
C23 0.0450(17) 0.0294(15) 0.0422(16) 0.0029(12) -0.0163(14) -0.0013(12)
C24 0.0383(15) 0.0253(13) 0.0372(15) 0.0011(11) -0.0111(12) -0.0043(11)
C25 0.0520(18) 0.0325(15) 0.0441(17) 0.0048(13) -0.0038(14) -0.0095(13)
C26 0.0451(16) 0.0233(14) 0.0483(17) -0.0026(12) -0.0216(14) 0.0002(12)
C27 0.0323(15) 0.0378(16) 0.0503(17) 0.0110(14) -0.0108(13) -0.0057(12)
C28 0.0406(16) 0.0255(15) 0.0517(18) 0.0048(12) -0.0120(13) -0.0043(12)
C29 0.0335(14) 0.0262(14) 0.0436(16) 0.0038(12) -0.0080(12) -0.0006(12)
C30 0.0281(13) 0.0170(12) 0.0369(14) 0.0017(10) -0.0062(11) -0.0025(10)
C31 0.0365(14) 0.0145(12) 0.0350(14) -0.0027(10) -0.0051(11) 0.0027(10)
C32 0.0469(16) 0.0265(14) 0.0356(15) -0.0053(11) -0.0069(13) 0.0013(12)
C33 0.067(2) 0.0285(15) 0.0349(16) -0.0056(12) -0.0086(15) 0.0096(14)
C34 0.067(2) 0.0332(16) 0.0384(17) 0.0004(13) 0.0106(15) 0.0129(14)
C35 0.0420(16) 0.0415(17) 0.0479(18) 0.0018(14) 0.0059(14) 0.0062(13)
C36 0.0366(15) 0.0345(15) 0.0329(14) 0.0015(11) -0.0018(12) 0.0032(12)
C37 0.0264(13) 0.0237(13) 0.0321(14) 0.0013(11) 0.0008(11) 0.0012(10)
C38 0.0423(15) 0.0250(14) 0.0383(15) 0.0021(11) -0.0021(12) 0.0038(11)
C39 0.0572(19) 0.0357(16) 0.0411(17) 0.0065(13) -0.0046(14) 0.0169(14)
C40 0.0575(19) 0.0528(19) 0.0321(15) -0.0057(14) -0.0106(14) 0.0232(15)
C41 0.0456(16) 0.0407(17) 0.0393(16) -0.0138(13) -0.0092(13) 0.0121(13)
C42 0.0342(14) 0.0254(14) 0.0388(15) -0.0028(11) -0.0045(12) 0.0042(11)
C43 0.0248(13) 0.0218(12) 0.0347(14) 0.0013(11) -0.0072(11) -0.0026(10)
C44 0.0325(14) 0.0296(14) 0.0435(16) 0.0097(12) 0.0000(12) -0.0031(11)
C45 0.0295(14) 0.0398(16) 0.0454(17) 0.0042(13) 0.0015(12) 0.0023(12)
C46 0.0356(15) 0.0315(15) 0.0431(16) -0.0011(12) -0.0059(13) 0.0082(12)
C47 0.0449(16) 0.0238(14) 0.0409(16) 0.0069(12) -0.0026(13) 0.0041(12)
C48 0.0334(14) 0.0245(13) 0.0359(14) 0.0025(11) -0.0002(11) -0.0004(11)
C49 0.0402(17) 0.0442(18) 0.070(2) -0.0094(17) -0.0013(15) -0.0002(14)

loop_
_atom_type_symbol
_atom_type_description
_atom_type_scat_dispersion_real
_atom_type_scat_dispersion_imag
_atom_type_scat_source
C C 0.0033 0.0016 'International Tables Vol C Tables 4.2.6.8 and 6.1.1.4'
H H 0.0000 0.0000 'International Tables Vol C Tables 4.2.6.8 and 6.1.1.4'
N N 0.0061 0.0033 'International Tables Vol C Tables 4.2.6.8 and 6.1.1.4'

loop_
_geom_angle_atom_site_label_1
_geom_angle_atom_site_label_2
_geom_angle_atom_site_label_3
_geom_angle
C49 C1 C2 119.5(3)
C49 C1 C27 119.8(3)
C2 C1 C27 120.6(3)
C3 C2 C1 118.4(2)
C3 C2 C4 121.9(3)
C1 C2 C4 119.6(3)
C25 C3 C2 121.3(3)
C5 C4 C2 179.3(3)
C4 C5 C6 179.0(3)
C5 C6 C7 109.1(2)
C5 C6 C13 109.1(2)
C7 C6 C13 109.3(2)
C5 C6 C19 107.0(2)
C7 C6 C19 111.5(2)
C13 C6 C19 110.8(2)
C12 C7 C8 117.4(3)
C12 C7 C6 122.0(2)
C8 C7 C6 120.6(2)
C9 C8 C7 120.9(3)
C10 C9 C8 120.6(3)
C9 C10 C11 119.4(3)
C10 C11 C12 120.2(3)
C11 C12 C7 121.5(2)
C18 C13 C14 118.3(2)
C18 C13 C6 120.9(2)
C14 C13 C6 120.4(2)
C13 C14 C15 120.9(3)
C16 C15 C14 120.3(2)
C15 C16 C17 119.6(2)
C16 C17 C18 120.1(3)
C13 C18 C17 120.8(2)
C24 C19 C20 118.2(2)
C24 C19 C6 122.5(2)
C20 C19 C6 119.3(2)
C21 C20 C19 121.3(3)
C20 C21 C22 119.7(3)
C23 C22 C21 119.6(3)
C22 C23 C24 120.5(3)
C19 C24 C23 120.7(3)
C3 C25 C26 120.5(3)
C25 C26 C27 119.9(3)
C25 C26 C28 121.1(3)
C27 C26 C28 118.9(3)
C26 C27 C1 119.2(3)
C29 C28 C26 175.1(3)
C28 C29 C30 175.1(3)
C29 C30 C31 108.4(2)
C29 C30 C43 108.4(2)
C31 C30 C43 111.78(19)
C29 C30 C37 108.42(19)
C31 C30 C37 110.87(19)
C43 C30 C37 108.90(19)
C36 C31 C32 118.2(3)
C36 C31 C30 122.4(2)
C32 C31 C30 119.4(2)
C33 C32 C31 120.5(3)
C34 C33 C32 120.6(3)
C33 C34 C35 119.2(3)
C36 C35 C34 120.3(3)
C35 C36 C31 121.2(3)
C38 C37 C42 118.7(2)
C38 C37 C30 121.3(2)
C42 C37 C30 119.9(2)
C39 C38 C37 120.3(2)
C40 C39 C38 120.3(3)
C41 C40 C39 119.9(3)
C40 C41 C42 119.9(3)
C41 C42 C37 120.8(2)
C48 C43 C44 118.4(2)
C48 C43 C30 123.4(2)
C44 C43 C30 118.1(2)
C45 C44 C43 121.2(2)
C46 C45 C44 120.2(3)
C45 C46 C47 119.3(2)
C46 C47 C48 120.7(2)
C43 C48 C47 120.1(2)
N1 C49 C1 177.2(3)

loop_
_geom_bond_atom_site_label_1
_geom_bond_atom_site_label_2
_geom_bond_distance
N1 C49 1.164(4)
C1 C49 1.389(4)
C1 C2 1.400(4)
C1 C27 1.412(4)
C2 C3 1.384(4)
C2 C4 1.436(4)
C3 C25 1.383(4)
C4 C5 1.191(4)
C5 C6 1.486(3)
C6 C7 1.537(4)
C6 C13 1.547(3)
C6 C19 1.552(4)
C7 C12 1.386(4)
C7 C8 1.396(4)
C8 C9 1.383(4)
C9 C10 1.370(4)
C10 C11 1.376(4)
C11 C12 1.380(4)
C13 C18 1.380(4)
C13 C14 1.388(4)
C14 C15 1.389(4)
C15 C16 1.371(4)
C16 C17 1.379(4)
C17 C18 1.394(4)
C19 C24 1.383(4)
C19 C20 1.386(4)
C20 C21 1.381(4)
C21 C22 1.388(4)
C22 C23 1.366(4)
C23 C24 1.389(4)
C25 C26 1.383(4)
C26 C27 1.390(4)
C26 C28 1.440(4)
C28 C29 1.198(4)
C29 C30 1.482(3)
C30 C31 1.542(4)
C30 C43 1.543(3)
C30 C37 1.544(3)
C31 C36 1.379(4)
C31 C32 1.392(4)
C32 C33 1.378(4)
C33 C34 1.375(4)
C34 C35 1.378(4)
C35 C36 1.377(4)
C37 C38 1.385(3)
C37 C42 1.389(3)
C38 C39 1.384(4)
C39 C40 1.378(4)
C40 C41 1.374(4)
C41 C42 1.383(4)
C43 C48 1.385(3)
C43 C44 1.392(4)
C44 C45 1.376(4)
C45 C46 1.374(4)
C46 C47 1.381(4)
C47 C48 1.388(4)

loop_
_geom_torsion_atom_site_label_1
_geom_torsion_atom_site_label_2
_geom_torsion_atom_site_label_3
_geom_torsion_atom_site_label_4
_geom_torsion
C49 C1 C2 C3 176.9(3)
C27 C1 C2 C3 -1.4(4)
C49 C1 C2 C4 -1.7(4)
C27 C1 C2 C4 180.0(2)
C1 C2 C3 C25 1.2(4)
C4 C2 C3 C25 179.8(3)
C3 C2 C4 C5 -145(23)
C1 C2 C4 C5 34(24)
C2 C4 C5 C6 -140(21)
C4 C5 C6 C7 -70(20)
C4 C5 C6 C13 170(100)
C4 C5 C6 C19 51(20)
C5 C6 C7 C12 -139.8(2)
C13 C6 C7 C12 -20.7(3)
C19 C6 C7 C12 102.2(3)
C5 C6 C7 C8 42.8(3)
C13 C6 C7 C8 162.0(2)
C19 C6 C7 C8 -75.1(3)
C12 C7 C8 C9 -2.9(4)
C6 C7 C8 C9 174.5(2)
C7 C8 C9 C10 2.5(4)
C8 C9 C10 C11 -0.2(4)
C9 C10 C11 C12 -1.6(4)
C10 C11 C12 C7 1.1(4)
C8 C7 C12 C11 1.1(4)
C6 C7 C12 C11 -176.3(2)
C5 C6 C13 C18 -149.8(2)
C7 C6 C13 C18 91.1(3)
C19 C6 C13 C18 -32.2(3)
C5 C6 C13 C14 36.9(3)
C7 C6 C13 C14 -82.3(3)
C19 C6 C13 C14 154.4(2)
C18 C13 C14 C15 -1.1(4)
C6 C13 C14 C15 172.4(2)
C13 C14 C15 C16 -0.8(4)
C14 C15 C16 C17 2.3(4)
C15 C16 C17 C18 -1.9(4)
C14 C13 C18 C17 1.5(4)
C6 C13 C18 C17 -172.0(2)
C16 C17 C18 C13 0.0(4)
C5 C6 C19 C24 -122.4(3)
C7 C6 C19 C24 -3.2(3)
C13 C6 C19 C24 118.8(3)
C5 C6 C19 C20 58.1(3)
C7 C6 C19 C20 177.3(2)
C13 C6 C19 C20 -60.7(3)
C24 C19 C20 C21 -1.3(4)
C6 C19 C20 C21 178.2(2)
C19 C20 C21 C22 1.4(4)
C20 C21 C22 C23 -0.1(4)
C21 C22 C23 C24 -1.3(4)
C20 C19 C24 C23 -0.1(4)
C6 C19 C24 C23 -179.7(2)
C22 C23 C24 C19 1.4(4)
C2 C3 C25 C26 0.3(4)
C3 C25 C26 C27 -1.6(4)
C3 C25 C26 C28 176.0(3)
C25 C26 C27 C1 1.4(4)
C28 C26 C27 C1 -176.3(2)
C49 C1 C27 C26 -178.1(3)
C2 C1 C27 C26 0.1(4)
C25 C26 C28 C29 -89(4)
C27 C26 C28 C29 88(4)
C26 C28 C29 C30 2(7)
C28 C29 C30 C31 -103(4)
C28 C29 C30 C43 136(4)
C28 C29 C30 C37 18(4)
C29 C30 C31 C36 128.1(2)
C43 C30 C31 C36 -112.5(2)
C37 C30 C31 C36 9.2(3)
C29 C30 C31 C32 -53.7(3)
C43 C30 C31 C32 65.7(3)
C37 C30 C31 C32 -172.6(2)
C36 C31 C32 C33 1.5(4)
C30 C31 C32 C33 -176.8(2)
C31 C32 C33 C34 -0.8(4)
C32 C33 C34 C35 -0.6(4)
C33 C34 C35 C36 1.4(4)
C34 C35 C36 C31 -0.7(4)
C32 C31 C36 C35 -0.8(4)
C30 C31 C36 C35 177.5(2)
C29 C30 C37 C38 -28.4(3)
C31 C30 C37 C38 90.5(3)
C43 C30 C37 C38 -146.1(2)
C29 C30 C37 C42 154.5(2)
C31 C30 C37 C42 -86.6(3)
C43 C30 C37 C42 36.8(3)
C42 C37 C38 C39 -0.5(4)
C30 C37 C38 C39 -177.6(2)
C37 C38 C39 C40 0.4(4)
C38 C39 C40 C41 0.0(5)
C39 C40 C41 C42 -0.3(5)
C40 C41 C42 C37 0.2(4)
C38 C37 C42 C41 0.2(4)
C30 C37 C42 C41 177.3(2)
C29 C30 C43 C48 127.0(2)
C31 C30 C43 C48 7.6(3)
C37 C30 C43 C48 -115.3(2)
C29 C30 C43 C44 -56.4(3)
C31 C30 C43 C44 -175.8(2)
C37 C30 C43 C44 61.3(3)
C48 C43 C44 C45 0.9(4)
C30 C43 C44 C45 -175.9(2)
C43 C44 C45 C46 -0.7(4)
C44 C45 C46 C47 -0.1(4)
C45 C46 C47 C48 0.7(4)
C44 C43 C48 C47 -0.3(4)
C30 C43 C48 C47 176.3(2)
C46 C47 C48 C43 -0.4(4)
C2 C1 C49 N1 -47(8)
C27 C1 C49 N1 131(8)

loop_
_cod_related_entry_id
_cod_related_entry_database
_cod_related_entry_code
1 ChemSpider 30660509
